data_7058914
loop_
_publ_author_name
'Oloyede, Hammed Olawale'
'Woods, Joseph A. O.'
'G\"orls, Helmar'
'Plass, Winfried'
'Eseola, Abiodun Omokehinde'

_publ_section_title
;
 Necessity of free and uncrowded coordination environments in biomimetic
 complex models: oxidative coupling by mixed-ligand cobalt(II) complexes
 of diazene-disulfonamide
;
_journal_name_full 'New Journal of Chemistry'
_journal_paper_doi 10.1039/C9NJ04396A
_journal_year 2019
_chemical_absolute_configuration unk
_chemical_formula_moiety 'C36 H32 Co N6 O4 S2, C H4 O'
_chemical_formula_sum 'C37 H36 Co N6 O5 S2'
_chemical_formula_weight 767.77
_space_group_IT_number 33
_space_group_name_Hall 'P 2c -2n'
_space_group_name_H-M_alt 'P n a 21'
_symmetry_cell_setting orthorhombic
_symmetry_space_group_name_Hall 'P 2c -2n'
_symmetry_space_group_name_H-M 'P n a 21'
_atom_sites_solution_hydrogens geom
_atom_sites_solution_primary direct
_atom_sites_solution_secondary difmap
_audit_creation_method SHELXL-97
_audit_update_record
;
2019-01-31 deposited with the CCDC.    2019-10-27 downloaded from the CCDC.
;
_cell_angle_alpha 90
_cell_angle_beta 90
_cell_angle_gamma 90
_cell_formula_units_Z 4
_cell_length_a 25.0084(5)
_cell_length_b 9.5461(2)
_cell_length_c 14.8410(3)
_cell_measurement_reflns_used 41560
_cell_measurement_temperature 133(2)
_cell_measurement_theta_max 27.48
_cell_measurement_theta_min 2.68
_cell_volume 3543.03(13)
_computing_cell_refinement DENZO
_computing_data_collection COLLECT
_computing_data_reduction DENZO
_computing_molecular_graphics SHELXTL/PC
_computing_publication_material SHELXL-97
_computing_structure_refinement 'SHELXL-97 (Sheldrick, 2008)'
_computing_structure_solution 'SHELXS-97 (Sheldrick, 2008)'
_diffrn_ambient_temperature 133(2)
_diffrn_measured_fraction_theta_full 0.998
_diffrn_measured_fraction_theta_max 0.998
_diffrn_measurement_device_type KappaCCD
_diffrn_measurement_method 'phi- + omega-scan'
_diffrn_radiation_monochromator graphite
_diffrn_radiation_source 'fine-focus sealed tube'
_diffrn_radiation_type MoK\a
_diffrn_radiation_wavelength 0.71073
_diffrn_reflns_av_R_equivalents 0.0538
_diffrn_reflns_av_sigmaI/netI 0.0522
_diffrn_reflns_limit_h_max 32
_diffrn_reflns_limit_h_min -32
_diffrn_reflns_limit_k_max 12
_diffrn_reflns_limit_k_min -12
_diffrn_reflns_limit_l_max 19
_diffrn_reflns_limit_l_min -19
_diffrn_reflns_number 41560
_diffrn_reflns_theta_full 27.48
_diffrn_reflns_theta_max 27.48
_diffrn_reflns_theta_min 2.68
_exptl_absorpt_coefficient_mu 0.655
_exptl_absorpt_correction_T_max 0.7456
_exptl_absorpt_correction_T_min 0.7001
_exptl_absorpt_correction_type multi-scan
_exptl_absorpt_process_details 'SADABS, Bruker-AXS, 2002'
_exptl_crystal_colour brown
_exptl_crystal_density_diffrn 1.439
_exptl_crystal_density_method 'not measured'
_exptl_crystal_description prism
_exptl_crystal_F_000 1596
_exptl_crystal_size_max 0.112
_exptl_crystal_size_mid 0.108
_exptl_crystal_size_min 0.092
_refine_diff_density_max 1.126
_refine_diff_density_min -0.387
_refine_diff_density_rms 0.070
_refine_ls_abs_structure_details 'Flack H D (1983), Acta Cryst. A39, 876-881'
_refine_ls_abs_structure_Flack 0.124(16)
_refine_ls_extinction_method none
_refine_ls_goodness_of_fit_ref 1.060
_refine_ls_hydrogen_treatment constr
_refine_ls_matrix_type full
_refine_ls_number_parameters 464
_refine_ls_number_reflns 8081
_refine_ls_number_restraints 1
_refine_ls_restrained_S_all 1.060
_refine_ls_R_factor_all 0.0654
_refine_ls_R_factor_gt 0.0486
_refine_ls_shift/su_max 0.007
_refine_ls_shift/su_mean 0.000
_refine_ls_structure_factor_coef Fsqd
_refine_ls_weighting_details 'calc w=1/[\s^2^(Fo^2^)+(0.0322P)^2^+4.6776P] where P=(Fo^2^+2Fc^2^)/3'
_refine_ls_weighting_scheme calc
_refine_ls_wR_factor_gt 0.0994
_refine_ls_wR_factor_ref 0.1071
_reflns_number_gt 6855
_reflns_number_total 8081
_reflns_threshold_expression >2sigma(I)
_cod_data_source_file c9nj04396a2.cif
_cod_data_source_block FO6423
_cod_database_code 7058914

loop_
_symmetry_equiv_pos_as_xyz
'x, y, z'
'-x, -y, z+1/2'
'x+1/2, -y+1/2, z'
'-x+1/2, y+1/2, z+1/2'

loop_
_atom_site_label
_atom_site_type_symbol
_atom_site_fract_x
_atom_site_fract_y
_atom_site_fract_z
_atom_site_U_iso_or_equiv
_atom_site_adp_type
_atom_site_occupancy
_atom_site_symmetry_multiplicity
_atom_site_calc_flag
_atom_site_refinement_flags
Co1 Co 0.355787(18) 0.26986(4) 0.55638(4) 0.02318(10) Uani 1 1 d .
S1 S 0.46813(3) 0.15115(8) 0.54851(8) 0.02851(19) Uani 1 1 d .
S2 S 0.27388(4) 0.35892(8) 0.70963(6) 0.02526(18) Uani 1 1 d .
O1 O 0.48170(11) 0.0044(2) 0.53746(19) 0.0355(7) Uani 1 1 d .
O2 O 0.45111(12) 0.1930(3) 0.6378(2) 0.0376(7) Uani 1 1 d .
O3 O 0.31682(12) 0.2804(3) 0.7509(2) 0.0375(7) Uani 1 1 d .
O4 O 0.26641(11) 0.5006(2) 0.74151(17) 0.0291(6) Uani 1 1 d .
N1 N 0.41995(14) 0.2029(3) 0.4848(2) 0.0328(7) Uani 1 1 d .
N2 N 0.3291(2) 0.2939(5) 0.3575(3) 0.0585(13) Uani 1 1 d .
N3 N 0.32104(14) 0.3142(3) 0.4363(2) 0.0358(8) Uani 1 1 d .
N4 N 0.28450(13) 0.3472(3) 0.6043(2) 0.0277(7) Uani 1 1 d .
N5 N 0.39025(12) 0.4692(3) 0.5872(2) 0.0235(6) Uani 1 1 d .
N6 N 0.33202(11) 0.0576(3) 0.5817(2) 0.0241(6) Uani 1 1 d .
C1 C 0.41823(17) 0.1747(4) 0.3926(3) 0.0352(9) Uani 1 1 d .
C2 C 0.45917(19) 0.1036(4) 0.3448(3) 0.0432(10) Uani 1 1 d .
H2A H 0.4896 0.0720 0.3775 0.052 Uiso 1 1 calc R
C3 C 0.4571(2) 0.0783(6) 0.2543(4) 0.0587(14) Uani 1 1 d .
H3A H 0.4860 0.0296 0.2269 0.070 Uiso 1 1 calc R
C4 C 0.4154(3) 0.1201(6) 0.2013(4) 0.0730(17) Uani 1 1 d .
H4A H 0.4144 0.1010 0.1385 0.088 Uiso 1 1 calc R
C5 C 0.3759(3) 0.1895(6) 0.2428(4) 0.0647(17) Uani 1 1 d .
H5A H 0.3468 0.2210 0.2071 0.078 Uiso 1 1 calc R
C6 C 0.3744(2) 0.2198(5) 0.3376(4) 0.0528(13) Uani 1 1 d .
C7 C 0.26954(18) 0.4051(4) 0.4515(3) 0.0412(10) Uani 1 1 d .
C8 C 0.2435(2) 0.4716(6) 0.3849(4) 0.0592(15) Uani 1 1 d .
H8A H 0.2554 0.4610 0.3245 0.071 Uiso 1 1 calc R
C9 C 0.1997(3) 0.5550(6) 0.4028(3) 0.0649(18) Uani 1 1 d .
H9A H 0.1820 0.6024 0.3551 0.078 Uiso 1 1 calc R
C10 C 0.1810(2) 0.5698(5) 0.4943(3) 0.0462(12) Uani 1 1 d .
H10A H 0.1505 0.6256 0.5076 0.055 Uiso 1 1 calc R
C11 C 0.20798(15) 0.5016(3) 0.5618(3) 0.0308(8) Uani 1 1 d .
H11A H 0.1961 0.5103 0.6224 0.037 Uiso 1 1 calc R
C12 C 0.25316(16) 0.4190(3) 0.5423(3) 0.0309(8) Uani 1 1 d .
C13 C 0.52541(15) 0.2488(4) 0.5176(3) 0.0273(8) Uani 1 1 d .
C14 C 0.52310(16) 0.3927(4) 0.5168(3) 0.0393(10) Uani 1 1 d .
H14A H 0.4911 0.4388 0.5345 0.047 Uiso 1 1 calc R
C15 C 0.56665(17) 0.4704(4) 0.4906(3) 0.0426(11) Uani 1 1 d .
H15A H 0.5640 0.5696 0.4886 0.051 Uiso 1 1 calc R
C16 C 0.61454(15) 0.4063(4) 0.4670(3) 0.0293(8) Uani 1 1 d .
C17 C 0.61714(16) 0.2615(4) 0.4698(3) 0.0380(10) Uani 1 1 d .
H17A H 0.6495 0.2156 0.4538 0.046 Uiso 1 1 calc R
C18 C 0.57292(17) 0.1823(4) 0.4956(3) 0.0367(9) Uani 1 1 d .
H18A H 0.5753 0.0831 0.4982 0.044 Uiso 1 1 calc R
C19 C 0.66230(17) 0.4924(4) 0.4408(3) 0.0420(10) Uani 1 1 d .
H19A H 0.6854 0.4374 0.4008 0.063 Uiso 1 1 calc R
H19B H 0.6823 0.5187 0.4950 0.063 Uiso 1 1 calc R
H19C H 0.6504 0.5771 0.4094 0.063 Uiso 1 1 calc R
C20 C 0.21223(15) 0.2700(4) 0.7293(2) 0.0271(8) Uani 1 1 d .
C21 C 0.20240(15) 0.1426(4) 0.6878(3) 0.0307(8) Uani 1 1 d .
H21A H 0.2289 0.1012 0.6504 0.037 Uiso 1 1 calc R
C22 C 0.15382(15) 0.0757(4) 0.7010(3) 0.0329(8) Uani 1 1 d .
H22A H 0.1476 -0.0124 0.6732 0.039 Uiso 1 1 calc R
C23 C 0.11406(16) 0.1353(4) 0.7543(3) 0.0364(9) Uani 1 1 d .
C24 C 0.12506(19) 0.2623(5) 0.7951(3) 0.0473(11) Uani 1 1 d .
H24A H 0.0988 0.3034 0.8331 0.057 Uiso 1 1 calc R
C25 C 0.17319(18) 0.3312(4) 0.7823(3) 0.0361(9) Uani 1 1 d .
H25A H 0.1793 0.4198 0.8096 0.043 Uiso 1 1 calc R
C26 C 0.06044(19) 0.0622(6) 0.7650(4) 0.0556(13) Uani 1 1 d .
H26A H 0.0486 0.0696 0.8278 0.083 Uiso 1 1 calc R
H26B H 0.0642 -0.0368 0.7487 0.083 Uiso 1 1 calc R
H26C H 0.0340 0.1066 0.7255 0.083 Uiso 1 1 calc R
C27 C 0.40924(15) 0.4950(4) 0.6704(3) 0.0282(8) Uani 1 1 d .
H27A H 0.4040 0.4264 0.7159 0.034 Uiso 1 1 calc R
C28 C 0.43600(15) 0.6168(4) 0.6926(3) 0.0331(9) Uani 1 1 d .
H28A H 0.4491 0.6311 0.7520 0.040 Uiso 1 1 calc R
C29 C 0.44328(15) 0.7174(4) 0.6268(3) 0.0331(9) Uani 1 1 d .
H29A H 0.4623 0.8012 0.6398 0.040 Uiso 1 1 calc R
C30 C 0.42250(14) 0.6944(3) 0.5417(3) 0.0313(9) Uani 1 1 d .
H30A H 0.4264 0.7629 0.4957 0.038 Uiso 1 1 calc R
C31 C 0.39601(14) 0.5701(4) 0.5246(2) 0.0274(8) Uani 1 1 d .
H31A H 0.3813 0.5553 0.4664 0.033 Uiso 1 1 calc R
C32 C 0.34226(16) -0.0044(4) 0.6609(2) 0.0284(8) Uani 1 1 d .
H32A H 0.3631 0.0449 0.7041 0.034 Uiso 1 1 calc R
C33 C 0.32379(16) -0.1370(4) 0.6826(3) 0.0347(9) Uani 1 1 d .
H33A H 0.3307 -0.1759 0.7403 0.042 Uiso 1 1 calc R
C34 C 0.29542(16) -0.2115(4) 0.6197(3) 0.0370(10) Uani 1 1 d .
H34A H 0.2826 -0.3030 0.6329 0.044 Uiso 1 1 calc R
C35 C 0.28577(15) -0.1509(4) 0.5366(3) 0.0379(10) Uani 1 1 d .
H35A H 0.2668 -0.2009 0.4914 0.046 Uiso 1 1 calc R
C36 C 0.30425(15) -0.0153(4) 0.5201(3) 0.0288(8) Uani 1 1 d .
H36A H 0.2969 0.0269 0.4635 0.035 Uiso 1 1 calc R
O1M O 0.55456(18) -0.1855(4) 0.4596(3) 0.0802(13) Uani 1 1 d .
H1OM H 0.5306 -0.1314 0.4788 0.120 Uiso 1 1 calc R
C1M C 0.5570(3) -0.1767(8) 0.3611(5) 0.088(2) Uani 1 1 d .
H1M1 H 0.5662 -0.0809 0.3432 0.132 Uiso 1 1 calc R
H1M2 H 0.5221 -0.2019 0.3357 0.132 Uiso 1 1 calc R
H1M3 H 0.5843 -0.2415 0.3386 0.132 Uiso 1 1 calc R

loop_
_atom_site_aniso_label
_atom_site_aniso_U_11
_atom_site_aniso_U_22
_atom_site_aniso_U_33
_atom_site_aniso_U_23
_atom_site_aniso_U_13
_atom_site_aniso_U_12
Co1 0.0311(2) 0.01855(18) 0.01987(19) 0.0020(2) -0.0016(2) -0.00623(17)
S1 0.0278(4) 0.0198(3) 0.0380(5) 0.0008(4) 0.0082(4) -0.0028(3)
S2 0.0325(5) 0.0178(3) 0.0254(4) 0.0017(3) 0.0029(4) -0.0003(3)
O1 0.0392(15) 0.0194(11) 0.0479(19) 0.0020(11) 0.0096(13) -0.0022(10)
O2 0.0480(18) 0.0307(14) 0.0340(16) -0.0003(11) 0.0130(14) -0.0046(13)
O3 0.0354(17) 0.0243(13) 0.0527(19) 0.0080(12) -0.0045(14) 0.0029(11)
O4 0.0368(16) 0.0211(11) 0.0292(14) -0.0021(10) -0.0027(12) 0.0007(11)
N1 0.0292(19) 0.0226(15) 0.047(2) -0.0015(13) 0.0039(15) -0.0040(13)
N2 0.075(3) 0.064(3) 0.037(2) 0.0033(19) -0.006(2) -0.032(3)
N3 0.048(2) 0.0351(17) 0.0242(17) 0.0050(13) -0.0017(15) -0.0229(16)
N4 0.0337(18) 0.0223(15) 0.0271(17) -0.0010(12) 0.0088(13) -0.0063(13)
N5 0.0250(16) 0.0197(13) 0.0259(14) -0.0016(11) 0.0032(12) -0.0025(12)
N6 0.0220(15) 0.0195(13) 0.0307(16) -0.0015(11) 0.0060(11) -0.0026(11)
C1 0.033(2) 0.0277(18) 0.045(2) 0.0014(16) -0.0011(18) -0.0136(16)
C2 0.045(3) 0.041(2) 0.044(2) -0.0054(19) 0.012(2) -0.018(2)
C3 0.070(4) 0.060(3) 0.047(3) -0.006(2) 0.011(3) -0.030(3)
C4 0.096(5) 0.072(4) 0.050(3) -0.005(3) 0.003(4) -0.032(4)
C5 0.086(4) 0.051(3) 0.057(3) 0.010(3) -0.032(3) -0.035(3)
C6 0.036(3) 0.034(2) 0.088(4) 0.004(2) 0.005(3) -0.013(2)
C7 0.051(3) 0.045(2) 0.028(2) -0.0031(18) 0.0079(19) -0.029(2)
C8 0.068(4) 0.072(4) 0.038(3) 0.004(2) 0.004(3) -0.036(3)
C9 0.087(4) 0.071(3) 0.037(3) 0.035(2) -0.039(3) -0.053(3)
C10 0.048(3) 0.038(2) 0.052(3) 0.0172(19) -0.021(2) -0.022(2)
C11 0.040(2) 0.0249(15) 0.0280(18) 0.0066(17) -0.0074(19) -0.0123(14)
C12 0.039(2) 0.0252(16) 0.028(2) -0.0037(15) 0.0033(16) -0.0163(14)
C13 0.025(2) 0.0260(17) 0.0311(18) 0.0008(14) 0.0021(15) -0.0031(14)
C14 0.026(2) 0.0240(17) 0.068(3) -0.0001(17) 0.0136(19) 0.0010(15)
C15 0.031(2) 0.0231(18) 0.073(3) 0.0002(18) 0.011(2) -0.0024(16)
C16 0.024(2) 0.0304(18) 0.033(2) 0.0036(15) 0.0016(16) -0.0039(15)
C17 0.021(2) 0.034(2) 0.059(3) 0.0049(19) 0.0085(18) 0.0056(16)
C18 0.031(2) 0.0240(17) 0.055(3) 0.0047(17) 0.0016(19) 0.0019(16)
C19 0.030(2) 0.042(2) 0.054(3) 0.009(2) 0.007(2) -0.0071(18)
C20 0.032(2) 0.0242(16) 0.0248(18) 0.0078(13) 0.0025(14) -0.0004(14)
C21 0.028(2) 0.0305(17) 0.034(2) -0.0011(15) 0.0064(16) -0.0001(15)
C22 0.030(2) 0.0346(19) 0.034(2) 0.0029(16) -0.0034(17) -0.0080(16)
C23 0.026(2) 0.041(2) 0.043(2) 0.0192(18) 0.0012(17) 0.0009(17)
C24 0.048(3) 0.044(2) 0.050(3) 0.011(2) 0.025(2) 0.006(2)
C25 0.049(3) 0.0274(18) 0.031(2) 0.0006(15) 0.0162(18) -0.0011(17)
C26 0.037(3) 0.059(3) 0.071(4) 0.021(3) 0.002(2) -0.005(2)
C27 0.028(2) 0.0247(16) 0.0317(19) 0.0034(14) -0.0009(15) -0.0023(14)
C28 0.032(2) 0.0294(18) 0.038(2) -0.0056(16) -0.0079(17) -0.0023(15)
C29 0.026(2) 0.0214(17) 0.052(2) -0.0056(16) -0.0012(18) -0.0048(14)
C30 0.0279(18) 0.0209(15) 0.045(3) 0.0052(16) 0.0015(18) -0.0040(13)
C31 0.0259(19) 0.0260(17) 0.0304(18) 0.0044(13) 0.0001(15) -0.0020(14)
C32 0.034(2) 0.0264(17) 0.0251(18) 0.0016(14) 0.0062(15) -0.0016(15)
C33 0.039(2) 0.0237(17) 0.041(2) 0.0052(15) 0.0103(18) 0.0036(16)
C34 0.031(2) 0.0226(18) 0.058(3) 0.0071(17) 0.0099(19) -0.0018(15)
C35 0.028(2) 0.0261(17) 0.059(3) -0.0089(17) 0.0008(19) -0.0055(15)
C36 0.0248(19) 0.0238(17) 0.038(2) -0.0031(14) 0.0048(15) -0.0006(14)
O1M 0.089(3) 0.049(2) 0.102(4) -0.002(2) 0.029(3) 0.009(2)
C1M 0.089(5) 0.101(5) 0.074(5) -0.013(4) 0.019(4) 0.016(4)

loop_
_atom_type_symbol
_atom_type_description
_atom_type_scat_dispersion_real
_atom_type_scat_dispersion_imag
_atom_type_scat_source
C C 0.0033 0.0016 'International Tables Vol C Tables 4.2.6.8 and 6.1.1.4'
H H 0.0000 0.0000 'International Tables Vol C Tables 4.2.6.8 and 6.1.1.4'
N N 0.0061 0.0033 'International Tables Vol C Tables 4.2.6.8 and 6.1.1.4'
O O 0.0106 0.0060 'International Tables Vol C Tables 4.2.6.8 and 6.1.1.4'
S S 0.1246 0.1234 'International Tables Vol C Tables 4.2.6.8 and 6.1.1.4'
Co Co 0.3494 0.9721 'International Tables Vol C Tables 4.2.6.8 and 6.1.1.4'

loop_
_geom_angle_atom_site_label_1
_geom_angle_atom_site_label_2
_geom_angle_atom_site_label_3
_geom_angle
N1 Co1 N3 86.81(15)
N1 Co1 N4 168.60(14)
N3 Co1 N4 81.80(14)
N1 Co1 N5 94.22(12)
N3 Co1 N5 100.08(12)
N4 Co1 N5 87.47(11)
N1 Co1 N6 90.76(11)
N3 Co1 N6 103.43(12)
N4 Co1 N6 92.22(11)
N5 Co1 N6 156.19(11)
O2 S1 O1 116.01(17)
O2 S1 N1 103.47(19)
O1 S1 N1 113.91(17)
O2 S1 C13 109.27(18)
O1 S1 C13 106.86(16)
N1 S1 C13 106.97(18)
O4 S2 O3 116.30(17)
O4 S2 N4 114.16(16)
O3 S2 N4 104.82(19)
O4 S2 C20 106.27(17)
O3 S2 C20 109.02(16)
N4 S2 C20 105.75(17)
C1 N1 S1 122.7(3)
C1 N1 Co1 123.4(3)
S1 N1 Co1 112.4(2)
N3 N2 C6 115.6(5)
N2 N3 C7 111.5(4)
N2 N3 Co1 138.5(4)
C7 N3 Co1 109.9(2)
C12 N4 S2 121.5(3)
C12 N4 Co1 115.9(2)
S2 N4 Co1 120.65(18)
C27 N5 C31 117.7(3)
C27 N5 Co1 120.1(2)
C31 N5 Co1 122.2(2)
C32 N6 C36 117.9(3)
C32 N6 Co1 121.1(2)
C36 N6 Co1 120.9(2)
N1 C1 C2 124.1(4)
N1 C1 C6 121.6(4)
C2 C1 C6 114.3(4)
C3 C2 C1 123.3(5)
C3 C2 H2A 118.4
C1 C2 H2A 118.4
C4 C3 C2 122.9(6)
C4 C3 H3A 118.6
C2 C3 H3A 118.6
C5 C4 C3 116.3(6)
C5 C4 H4A 121.9
C3 C4 H4A 121.9
C4 C5 C6 124.7(6)
C4 C5 H5A 117.7
C6 C5 H5A 117.7
N2 C6 C1 131.8(5)
N2 C6 C5 109.7(5)
C1 C6 C5 118.6(5)
C8 C7 C12 121.1(5)
C8 C7 N3 123.6(4)
C12 C7 N3 115.2(4)
C7 C8 C9 121.1(5)
C7 C8 H8A 119.4
C9 C8 H8A 119.4
C8 C9 C10 119.7(4)
C8 C9 H9A 120.2
C10 C9 H9A 120.2
C11 C10 C9 118.7(5)
C11 C10 H10A 120.7
C9 C10 H10A 120.7
C10 C11 C12 120.7(4)
C10 C11 H11A 119.7
C12 C11 H11A 119.7
N4 C12 C11 126.3(4)
N4 C12 C7 114.9(4)
C11 C12 C7 118.8(4)
C14 C13 C18 119.4(4)
C14 C13 S1 119.6(3)
C18 C13 S1 120.9(3)
C15 C14 C13 120.5(4)
C15 C14 H14A 119.7
C13 C14 H14A 119.7
C14 C15 C16 121.2(4)
C14 C15 H15A 119.4
C16 C15 H15A 119.4
C17 C16 C15 118.2(3)
C17 C16 C19 121.1(4)
C15 C16 C19 120.7(3)
C16 C17 C18 120.8(4)
C16 C17 H17A 119.6
C18 C17 H17A 119.6
C13 C18 C17 119.8(3)
C13 C18 H18A 120.1
C17 C18 H18A 120.1
C16 C19 H19A 109.5
C16 C19 H19B 109.5
H19A C19 H19B 109.5
C16 C19 H19C 109.5
H19A C19 H19C 109.5
H19B C19 H19C 109.5
C21 C20 C25 119.9(4)
C21 C20 S2 119.9(3)
C25 C20 S2 120.1(3)
C20 C21 C22 119.8(4)
C20 C21 H21A 120.1
C22 C21 H21A 120.1
C21 C22 C23 121.2(4)
C21 C22 H22A 119.4
C23 C22 H22A 119.4
C24 C23 C22 117.7(4)
C24 C23 C26 122.2(4)
C22 C23 C26 120.1(4)
C23 C24 C25 122.0(4)
C23 C24 H24A 119.0
C25 C24 H24A 119.0
C20 C25 C24 119.4(4)
C20 C25 H25A 120.3
C24 C25 H25A 120.3
C23 C26 H26A 109.5
C23 C26 H26B 109.5
H26A C26 H26B 109.5
C23 C26 H26C 109.5
H26A C26 H26C 109.5
H26B C26 H26C 109.5
N5 C27 C28 123.0(3)
N5 C27 H27A 118.5
C28 C27 H27A 118.5
C27 C28 C29 118.7(4)
C27 C28 H28A 120.7
C29 C28 H28A 120.7
C28 C29 C30 119.0(3)
C28 C29 H29A 120.5
C30 C29 H29A 120.5
C29 C30 C31 118.9(4)
C29 C30 H30A 120.5
C31 C30 H30A 120.5
N5 C31 C30 122.6(4)
N5 C31 H31A 118.7
C30 C31 H31A 118.7
N6 C32 C33 122.8(4)
N6 C32 H32A 118.6
C33 C32 H32A 118.6
C34 C33 C32 119.3(4)
C34 C33 H33A 120.4
C32 C33 H33A 120.4
C33 C34 C35 118.7(3)
C33 C34 H34A 120.7
C35 C34 H34A 120.7
C34 C35 C36 119.1(4)
C34 C35 H35A 120.5
C36 C35 H35A 120.5
N6 C36 C35 122.2(4)
N6 C36 H36A 118.9
C35 C36 H36A 118.9
C1M O1M H1OM 109.5
O1M C1M H1M1 109.5
O1M C1M H1M2 109.5
H1M1 C1M H1M2 109.5
O1M C1M H1M3 109.5
H1M1 C1M H1M3 109.5
H1M2 C1M H1M3 109.5

loop_
_geom_bond_atom_site_label_1
_geom_bond_atom_site_label_2
_geom_bond_distance
Co1 N1 2.028(3)
Co1 N3 2.028(3)
Co1 N4 2.056(3)
Co1 N5 2.138(3)
Co1 N6 2.145(3)
S1 O2 1.447(3)
S1 O1 1.451(2)
S1 N1 1.609(4)
S1 C13 1.770(4)
S2 O4 1.445(2)
S2 O3 1.446(3)
S2 N4 1.590(3)
S2 C20 1.784(4)
N1 C1 1.396(5)
N2 N3 1.202(5)
N2 C6 1.368(7)
N3 C7 1.569(6)
N4 C12 1.389(5)
N5 C27 1.346(5)
N5 C31 1.346(4)
N6 C32 1.341(5)
N6 C36 1.342(5)
C1 C2 1.418(6)
C1 C6 1.433(7)
C2 C3 1.367(7)
C2 H2A 0.9500
C3 C4 1.366(8)
C3 H3A 0.9500
C4 C5 1.340(9)
C4 H4A 0.9500
C5 C6 1.436(8)
C5 H5A 0.9500
C7 C8 1.342(7)
C7 C12 1.415(6)
C8 C9 1.379(8)
C8 H8A 0.9500
C9 C10 1.445(7)
C9 H9A 0.9500
C10 C11 1.372(5)
C10 H10A 0.9500
C11 C12 1.408(5)
C11 H11A 0.9500
C13 C14 1.375(5)
C13 C18 1.386(6)
C14 C15 1.373(6)
C14 H14A 0.9500
C15 C16 1.390(5)
C15 H15A 0.9500
C16 C17 1.384(5)
C16 C19 1.501(5)
C17 C18 1.394(6)
C17 H17A 0.9500
C18 H18A 0.9500
C19 H19A 0.9800
C19 H19B 0.9800
C19 H19C 0.9800
C20 C21 1.384(5)
C20 C25 1.383(5)
C21 C22 1.386(5)
C21 H21A 0.9500
C22 C23 1.392(6)
C22 H22A 0.9500
C23 C24 1.382(6)
C23 C26 1.520(6)
C24 C25 1.385(6)
C24 H24A 0.9500
C25 H25A 0.9500
C26 H26A 0.9800
C26 H26B 0.9800
C26 H26C 0.9800
C27 C28 1.381(5)
C27 H27A 0.9500
C28 C29 1.383(6)
C28 H28A 0.9500
C29 C30 1.383(6)
C29 H29A 0.9500
C30 C31 1.382(5)
C30 H30A 0.9500
C31 H31A 0.9500
C32 C33 1.386(5)
C32 H32A 0.9500
C33 C34 1.371(6)
C33 H33A 0.9500
C34 C35 1.383(6)
C34 H34A 0.9500
C35 C36 1.397(5)
C35 H35A 0.9500
C36 H36A 0.9500
O1M C1M 1.465(8)
O1M H1OM 0.8400
C1M H1M1 0.9800
C1M H1M2 0.9800
C1M H1M3 0.9800
